data_7025270
loop_
_publ_author_name
'Turner, Dayna L.'
'Stone, Kevin H.'
'Stephens, Peter W.'
'Vaid, Thomas P.'

_publ_section_title
;
 Cadmium and zinc thiolate and selenolate metal--organic frameworks
;
_journal_issue 21
_journal_name_full 'Dalton Transactions'
_journal_page_first 5070
_journal_paper_doi 10.1039/b926156g
_journal_volume 39
_journal_year 2010
_chemical_formula_structural '[NMe4]2[Cd2(SeC6H4Se)3]'
_chemical_formula_sum 'C13 H18 Cd N Se3'
_chemical_formula_weight 537.57
_chemical_name_common (NMe4)2(Cd2(SeC6H4Se)3)
_chemical_name_systematic ?
_space_group_crystal_system triclinic
_space_group_IT_number 2
_space_group_name_H-M_alt 'P -1'
_symmetry_space_group_name_Hall '-P 1'
_symmetry_space_group_name_H-M 'P -1'
_cell_angle_alpha 58.4655(23)
_cell_angle_beta 106.7092(35)
_cell_angle_gamma 111.8351(33)
_cell_formula_units_Z 2
_cell_length_a 11.76130(51)
_cell_length_b 10.84000(47)
_cell_length_c 8.85827(35)
_cell_measurement_temperature 298
_cell_volume 887.33(7)
_computing_cell_refinement 'TOPAS Academic'
_computing_data_collection EPICS
_computing_structure_refinement 'TOPAS Academic'
_computing_structure_solution 'TOPAS Academic'
_diffrn_ambient_temperature 298
_diffrn_detector 'NaI scintillation counter'
_diffrn_measurement_device_type 'Huber diffractometer'
_diffrn_radiation_monochromator 'double Si(111)'
_diffrn_radiation_wavelength 0.698092
_diffrn_source synchrotron
_pd_block_diffractogram_id DLT4-151
_pd_instr_location
;
X16C, National Synchrotron Light Source, Brookhaven National Laboratory
;
_pd_meas_2theta_range_inc 0.005
_pd_meas_2theta_range_max 42
_pd_meas_2theta_range_min 2
_pd_meas_number_of_points 8000
_pd_meas_scan_method step
_pd_proc_2theta_range_inc 0.005
_pd_proc_2theta_range_max 42
_pd_proc_2theta_range_min 2
_pd_proc_ls_background_function
;
Chebyshev polynomial with 12 coeffecients
;
_pd_proc_ls_pref_orient_corr
;
none
;
_pd_proc_ls_profile_function
;
Simple_Axial_Model(8.37(4)) function with Rp=9999,Rs=300 in TOPAS-Academic
;
_pd_proc_ls_prof_wR_expected 2.373
_pd_proc_ls_prof_wR_factor 4.241
_pd_proc_wavelength 0.698092
_pd_spec_mounting
;
Sample was loaded into a thin walled glass capillary
;
_pd_spec_mount_mode transmission
_pd_spec_shape cylinder
_pd_spec_size_axial 8
_pd_spec_size_equat 0.7
_refine_ls_goodness_of_fit_all 1.787
_refine_ls_number_parameters 50
_refine_ls_weighting_scheme sigma
_cod_data_source_file b926156g.txt
_cod_data_source_block '[NMe4]2[Cd2(SeC6H4Se)3]'
_cod_depositor_comments
;
The following automatic conversions were performed:

'_space_group_crystal_system' value 'Triclinic' changed to
'triclinic' according to
/home/saulius/struct/CIF-dictionaries/cif_core.dic dictionary named
'cif_core.dic' version 2.4.2 from 2011-04-26.

Automatic conversion script
Id: cif_fix_values 1891 2012-01-12 08:04:46Z andrius 
;
_cod_original_cell_volume 887.334(70)
_cod_database_code 7025270

loop_
_symmetry_equiv_pos_as_xyz
'x, y, z'
'-x, -y, -z'

loop_
_atom_site_label
_atom_site_type_symbol
_atom_site_thermal_displace_type
_atom_site_fract_x
_atom_site_fract_y
_atom_site_fract_z
_atom_site_occupancy
_atom_site_U_iso_or_equiv
Cd1 Cd Uiso 0.16341 0.11589 0.98307 1.000 0.0447(8)
Se1 Se Uiso -0.03206 0.13179 1.06204 1.000 0.0447(8)
Se2 Se Uiso 0.34177 0.04171 1.22322 1.000 0.0500(8)
Se3 Se Uiso 0.24021 0.36610 0.69402 1.000 0.0500(8)
C11 C Uiso -0.01306 0.05367 1.32164 1.000 0.0447(8)
C12 C Uiso 0.08943 0.01142 1.42241 1.000 0.0500(8)
C13 C Uiso -0.10248 0.04225 1.39923 1.000 0.0500(8)
C21 C Uiso 0.39937 0.05208 0.91627 1.000 0.0500(8)
C22 C Uiso 0.43631 0.01679 1.08986 1.000 0.0500(8)
C23 C Uiso 0.53693 -0.03529 1.17359 1.000 0.0500(8)
C31 C Uiso 0.11284 0.59306 0.51161 1.000 0.0500(8)
C32 C Uiso -0.01363 0.35163 0.56852 1.000 0.0500(8)
C33 C Uiso 0.09921 0.44470 0.58013 1.000 0.0500(8)
N1 N Uiso 0.30604 0.54368 0.11729 1.000 0.0447(8)
C7 C Uiso 0.28437 0.36783 0.26033 1.000 0.0500(8)
C8 C Uiso 0.33743 0.64104 0.22010 1.000 0.0500(8)
C9 C Uiso 0.18284 0.56912 -0.02120 1.000 0.0500(8)
C10 C Uiso 0.41947 0.59679 0.00991 1.000 0.0500(8)
H12 H Uiso 0.15565 0.01987 1.36496 1.000 0.0447(8)
H13 H Uiso -0.17837 0.07354 1.32460 1.000 0.0500(8)
H21 H Uiso 0.32486 0.09065 0.85426 1.000 0.0500(8)
H23 H Uiso 0.56428 -0.06143 1.30213 1.000 0.0500(8)
H31 H Uiso 0.19640 0.66198 0.52021 1.000 0.0500(8)
H32 H Uiso -0.02372 0.24177 0.61926 1.000 0.0500(8)
H7A H Uiso 0.24925 0.30604 0.19615 1.000 0.0500(8)
H7B H Uiso 0.36484 0.34880 0.33104 1.000 0.0500(8)
H7C H Uiso 0.22558 0.33976 0.34238 1.000 0.0500(8)
H8A H Uiso 0.29419 0.72233 0.15048 1.000 0.0500(8)
H8B H Uiso 0.30904 0.57401 0.34118 1.000 0.0500(8)
H8C H Uiso 0.42849 0.68706 0.23233 1.000 0.0500(8)
H9A H Uiso 0.17903 0.67425 -0.06969 1.000 0.0500(8)
H9B H Uiso 0.18444 0.55249 -0.12138 1.000 0.0500(8)
H9C H Uiso 0.10875 0.49640 0.04171 1.000 0.0500(8)
H10A H Uiso 0.42224 0.69888 -0.09432 1.000 0.0500(8)
H10B H Uiso 0.49855 0.60067 0.09087 1.000 0.0500(8)
H10C H Uiso 0.40788 0.52370 -0.03332 1.000 0.0500(8)
